data_7720195
loop_
_publ_author_name
'Topi&#x107;, Edi'
'Sarjanovi&#x107;, Josipa'
'Kuzman, Dino'
'Cocut, Andrea'
'Hrenar, Tomica'
'Pisk, Jana'
'Vrdoljak, Vi&#x161;nja'

_publ_section_title
;
 Nicotinoyl hydrazone-directed vanadium assemblies: metallosupramolecular
 isomerism, polymorphism, and catalytic oxidation performance.
;
_journal_issue 10
_journal_name_full 'Dalton transactions (Cambridge, England : 2003)'
_journal_page_first 4237
_journal_page_last 4249
_journal_paper_doi 10.1039/d5dt03088a
_journal_volume 55
_journal_year 2026
_chemical_formula_moiety '0.5(C36 H40 N6 O10 V2)'
_chemical_formula_sum 'C18 H20 N3 O5 V'
_chemical_formula_weight 409.31
_chemical_name_systematic
'oxo-n-butoxo-[N''-(2-oxo-3-methoxybenzylidene)nicotinoylhydrazonato]vanadium(v) polymer form alpha'
_space_group_crystal_system monoclinic
_space_group_IT_number 14
_space_group_name_Hall '-P 2ybc'
_space_group_name_H-M_alt 'P 1 21/c 1'
_atom_sites_solution_hydrogens geom
_audit_creation_date 2025-09-08
_audit_creation_method
;
Olex2 1.5
(compiled 2025.07.13 svn.rb7424aed for OlexSys, GUI svn.r7314)
;
_audit_update_record
;
2025-12-22 deposited with the CCDC.	2026-02-17 downloaded from the CCDC.
;
_cell_angle_alpha 90
_cell_angle_beta 100.0760(10)
_cell_angle_gamma 90
_cell_formula_units_Z 8
_cell_length_a 17.8876(2)
_cell_length_b 15.6647(2)
_cell_length_c 13.37440(10)
_cell_measurement_reflns_used 14950
_cell_measurement_temperature 169.99(10)
_cell_measurement_theta_max 76.5940
_cell_measurement_theta_min 2.5160
_cell_volume 3689.76(7)
_computing_cell_refinement 'CrysAlisPro 1.171.42.53a (Rigaku OD, 2022)'
_computing_data_collection 'CrysAlisPro 1.171.42.53a (Rigaku OD, 2022)'
_computing_data_reduction 'CrysAlisPro 1.171.42.53a (Rigaku OD, 2022)'
_computing_molecular_graphics 'Olex2 1.5 (Dolomanov et al., 2009)'
_computing_publication_material 'Olex2 1.5 (Dolomanov et al., 2009)'
_computing_structure_refinement 'SHELXL 2019/3 (Sheldrick, 2015)'
_computing_structure_solution 'SHELXT 2018/2 (Sheldrick, 2018)'
_diffrn_ambient_environment N~2~
_diffrn_ambient_temperature 169.99(10)
_diffrn_detector 'Hybrid Pixel Array Detector'
_diffrn_detector_area_resol_mean 10.0000
_diffrn_detector_type HyPix
_diffrn_measured_fraction_theta_full 0.999
_diffrn_measured_fraction_theta_max 0.965
_diffrn_measurement_details
;
List of Runs (angles in degrees, time in seconds):

  # Type    Start    End  Width  t~exp~   \w     \q     \k     \f   Frames
#--------------------------------------------------------------------------
  1  \w    -61.00  24.00   0.50    0.75    --  -46.80  57.00-100.00  170
  2  \w   -117.00 -61.00   0.50    0.75    --  -46.80 -57.00 118.00  112
  3  \w    -25.00  41.00   0.50    0.75    --   46.80 -57.00 118.00  132
  4  \w     51.00  76.00   0.50    0.75    --   46.80  57.00-100.00   50
  5  \w    -66.00 -41.00   0.50    3.00    --  -86.25  57.00-100.00   50
  6  \w   -139.00-114.00   0.50    3.00    --  -86.25 -57.00 118.00   50
  7  \w     98.00 178.00   0.50    3.00    --  106.38  57.00-100.00  160
  8  \w     35.00  64.00   0.50    3.00    --  106.38 -57.00 118.00   58
  9  \w   -118.00 -80.00   0.50    0.75    --  -46.80-125.00 -90.00   76
 10  \w   -115.00 -84.00   0.50    0.75    --  -46.80-125.00  60.00   62
 11  \w    -40.00 -14.00   0.50    3.00    --  -86.25  38.00  90.00   52
 12  \w    -86.00 -25.00   0.50    3.00    --  -86.25 125.00   0.00  122
 13  \w    -40.00 -15.00   0.50    3.00    --  -86.25  38.00   0.00   50
 14  \w     34.00 106.00   0.50    3.00    --  106.38 -99.00  90.00  144
 15  \w     34.00  59.00   0.50    3.00    --  106.38 -57.00  30.00   50
 16  \w     34.00  59.00   0.50    3.00    --  106.38 -57.00 150.00   50
 17  \w     34.00  66.00   0.50    3.00    --  106.38 -57.00-120.00   64
 18  \w    111.00 178.00   0.50    3.00    --  106.38  38.00   0.00  134
 19  \w     35.00  60.00   0.50    3.00    --  106.38 -57.00  60.00   50
 20  \w    103.00 140.00   0.50    3.00    --  106.38 125.00 -60.00   74
 21  \w    143.00 178.00   0.50    3.00    --  106.38 125.00 -60.00   70
 22  \w     34.00  66.00   0.50    3.00    --  106.38 -57.00 -30.00   64
 23  \w     57.00 105.00   0.50    3.00    --  106.38 -77.00   0.00   96
 24  \w     37.00  64.00   0.50    3.00    --  106.38 -57.00-150.00   54
 25  \w     37.00  62.00   0.50    3.00    --  106.38 -57.00  90.00   50
 26  \w    127.00 174.00   0.50    3.00    --  106.38  19.00  30.00   94
 27  \w     35.00  64.00   0.50    3.00    --  106.38 -57.00-180.00   58
 28  \w     63.00  89.00   0.50    3.00    --  106.38 -77.00 -90.00   52
 29  \w     36.00  61.00   0.50    3.00    --  106.38 -57.00   0.00   50
;
_diffrn_measurement_device 'four-circle diffractometer'
_diffrn_measurement_device_type 'XtaLAB Synergy, Dualflex, HyPix'
_diffrn_measurement_method '\w scans'
_diffrn_orient_matrix_type 'CrysAlisPro convention (1999,Acta A55,543-557)'
_diffrn_orient_matrix_UB_11 0.0113828000
_diffrn_orient_matrix_UB_12 -0.0651391000
_diffrn_orient_matrix_UB_13 0.0876357000
_diffrn_orient_matrix_UB_21 -0.0867194000
_diffrn_orient_matrix_UB_22 -0.0107277000
_diffrn_orient_matrix_UB_23 -0.0115037000
_diffrn_orient_matrix_UB_31 0.0026084000
_diffrn_orient_matrix_UB_32 -0.0728797000
_diffrn_orient_matrix_UB_33 -0.0766248000
_diffrn_radiation_monochromator mirror
_diffrn_radiation_probe x-ray
_diffrn_radiation_type 'Cu K\a'
_diffrn_radiation_wavelength 1.54184
_diffrn_reflns_av_R_equivalents 0.0301
_diffrn_reflns_av_unetI/netI 0.0279
_diffrn_reflns_Laue_measured_fraction_full 0.999
_diffrn_reflns_Laue_measured_fraction_max 0.965
_diffrn_reflns_limit_h_max 21
_diffrn_reflns_limit_h_min -22
_diffrn_reflns_limit_k_max 17
_diffrn_reflns_limit_k_min -19
_diffrn_reflns_limit_l_max 12
_diffrn_reflns_limit_l_min -16
_diffrn_reflns_number 28173
_diffrn_reflns_point_group_measured_fraction_full 0.999
_diffrn_reflns_point_group_measured_fraction_max 0.965
_diffrn_reflns_theta_full 67.684
_diffrn_reflns_theta_max 77.296
_diffrn_reflns_theta_min 2.509
_diffrn_source 'micro-focus sealed X-ray tube'
_diffrn_source_type 'PhotonJet (Cu) X-ray Source'
_exptl_absorpt_coefficient_mu 4.807
_exptl_absorpt_correction_T_max 1.00000
_exptl_absorpt_correction_T_min 0.84425
_exptl_absorpt_correction_type multi-scan
_exptl_absorpt_process_details
;
CrysAlisPro 1.171.42.53a (Rigaku Oxford Diffraction, 2022)
Empirical absorption correction using spherical harmonics,
implemented in SCALE3 ABSPACK scaling algorithm.
;
_exptl_crystal_colour yellow
_exptl_crystal_colour_primary yellow
_exptl_crystal_density_diffrn 1.474
_exptl_crystal_description prism
_exptl_crystal_F_000 1696
_exptl_crystal_size_max 0.04
_exptl_crystal_size_mid 0.02
_exptl_crystal_size_min 0.01
_refine_diff_density_max 0.897
_refine_diff_density_min -0.354
_refine_diff_density_rms 0.056
_refine_ls_extinction_method none
_refine_ls_goodness_of_fit_ref 1.047
_refine_ls_hydrogen_treatment constr
_refine_ls_matrix_type full
_refine_ls_number_parameters 491
_refine_ls_number_reflns 7555
_refine_ls_number_restraints 0
_refine_ls_restrained_S_all 1.047
_refine_ls_R_factor_all 0.0402
_refine_ls_R_factor_gt 0.0364
_refine_ls_shift/su_max 0.001
_refine_ls_shift/su_mean 0.000
_refine_ls_structure_factor_coef Fsqd
_refine_ls_weighting_details 'w=1/[\s^2^(Fo^2^)+(0.0502P)^2^+2.4989P] where P=(Fo^2^+2Fc^2^)/3'
_refine_ls_weighting_scheme calc
_refine_ls_wR_factor_gt 0.0966
_refine_ls_wR_factor_ref 0.0989
_reflns_Friedel_coverage 0.000
_reflns_number_gt 6889
_reflns_number_total 7555
_reflns_threshold_expression 'I > 2\s(I)'
_cod_data_source_file d5dt03088a2.cif
_cod_data_source_block 4alpha
_cod_depositor_comments 'Adding full bibliography for 7720194--7720204.cif.'
_cod_database_code 7720195
_shelx_shelxl_version_number 2019/3
_chemical_oxdiff_formula 'V C N O'
_chemical_oxdiff_usercomment '  '
_shelx_space_group_comment
;
The symmetry employed for this shelxl refinement is uniquely defined
by the following loop, which should always be used as a source of
symmetry information in preference to the above space-group names.
They are only intended as comments.
;
_shelx_estimated_absorpt_t_max 0.954
_shelx_estimated_absorpt_t_min 0.831
_olex2_refinement_description
;
1. Fixed Uiso
 At 1.2 times of:
  All C(H) groups, All C(H,H) groups
 At 1.5 times of:
  All C(H,H,H) groups
2.a Secondary CH2 refined with riding coordinates:
 C15A(H15A,H15B), C16A(H16A,H16B), C15(H15C,H15D), C16(H16C,H16D), C17A(H17A,
 H17B), C17(H17C,H17D)
2.b Aromatic/amide H refined with riding coordinates:
 C10(H10), C10A(H10A), C2(H2), C13(H13), C12(H12), C11(H11), C11A(H11A),
 C2A(H2A), C6(H6), C8(H8), C13A(H13A), C7(H7), C12A(H12A), C8A(H8A), C6A(H6A),
 C7A(H7A)
2.c Idealised Me refined as rotating group:
 C14A(H14A,H14B,H14C), C18A(H18A,H18B,H18C), C14(H14D,H14E,H14F), C18(H18D,
 H18E,H18F)
;
_olex2_submission_special_instructions 'No special instructions were received'
_oxdiff_exptl_absorpt_empirical_details
;
Empirical correction (ABSPACK) includes:
- Absorption correction using spherical harmonics
- Frame scaling
- Detector area scaling
;
_oxdiff_exptl_absorpt_empirical_full_max 1.217
_oxdiff_exptl_absorpt_empirical_full_min 0.826

loop_
_space_group_symop_operation_xyz
'x, y, z'
'-x, y+1/2, -z+1/2'
'-x, -y, -z'
'x, -y-1/2, z-1/2'

loop_
_atom_site_label
_atom_site_type_symbol
_atom_site_fract_x
_atom_site_fract_y
_atom_site_fract_z
_atom_site_U_iso_or_equiv
_atom_site_adp_type
_atom_site_occupancy
_atom_site_site_symmetry_order
_atom_site_calc_flag
_atom_site_refinement_flags_posn
_atom_site_refinement_flags_adp
_atom_site_refinement_flags_occupancy
_atom_site_disorder_assembly
_atom_site_disorder_group
V1 V 0.63750(2) 0.40336(2) 0.21557(2) 0.02115(9) Uani 1 1 d . . . . .
V1A V 0.82981(2) 0.85662(2) 0.22439(2) 0.02111(9) Uani 1 1 d . . . . .
O1A O 0.77402(8) 0.95146(8) 0.27426(10) 0.0242(3) Uani 1 1 d . . . . .
O1 O 0.66442(7) 0.52473(8) 0.20757(10) 0.0226(3) Uani 1 1 d . . . . .
O2A O 0.85915(8) 0.74234(9) 0.22614(10) 0.0252(3) Uani 1 1 d . . . . .
O2 O 0.59299(7) 0.30254(8) 0.16018(10) 0.0235(3) Uani 1 1 d . . . . .
O4A O 0.79002(8) 0.87862(9) 0.09546(10) 0.0266(3) Uani 1 1 d . . . . .
O4 O 0.73358(8) 0.37477(9) 0.25410(11) 0.0290(3) Uani 1 1 d . . . . .
O5 O 0.60494(8) 0.40494(10) 0.31951(11) 0.0310(3) Uani 1 1 d . . . . .
O3 O 0.56717(9) 0.13756(9) 0.14988(12) 0.0347(3) Uani 1 1 d . . . . .
O5A O 0.91100(9) 0.90045(9) 0.23504(12) 0.0333(3) Uani 1 1 d . . . . .
N2 N 0.53941(9) 0.46127(10) 0.13714(12) 0.0207(3) Uani 1 1 d . . . . .
N3 N 0.70611(9) 0.78834(10) 0.20876(12) 0.0213(3) Uani 1 1 d . . . . .
O3A O 0.92470(10) 0.61087(11) 0.15725(12) 0.0410(4) Uani 1 1 d . . . . .
N3A N 0.67091(9) 1.09068(10) 0.53798(12) 0.0229(3) Uani 1 1 d . . . . .
N1 N 0.54065(9) 0.54984(10) 0.13254(12) 0.0234(3) Uani 1 1 d . . . . .
N2A N 0.83715(9) 0.83697(10) 0.38383(12) 0.0231(3) Uani 1 1 d . . . . .
N1A N 0.79948(10) 0.89623(11) 0.43570(12) 0.0257(3) Uani 1 1 d . . . . .
C3 C 0.46174(11) 0.33531(12) 0.10039(14) 0.0217(4) Uani 1 1 d . . . . .
C10 C 0.69348(11) 0.70408(12) 0.20407(14) 0.0210(4) Uani 1 1 d . . . . .
H10 H 0.735661 0.666477 0.218455 0.025 Uiso 1 1 calc R U . . .
C9 C 0.62064(10) 0.66924(12) 0.17882(13) 0.0200(4) Uani 1 1 d . . . . .
C1 C 0.60842(11) 0.57607(12) 0.17275(13) 0.0211(4) Uani 1 1 d . . . . .
C4 C 0.52131(11) 0.27734(12) 0.12940(13) 0.0212(4) Uani 1 1 d . . . . .
C10A C 0.71065(10) 1.02759(12) 0.50437(14) 0.0221(4) Uani 1 1 d . . . . .
H10A H 0.728604 0.982363 0.549567 0.026 Uiso 1 1 calc R U . . .
C1A C 0.76956(11) 0.95335(12) 0.37081(14) 0.0218(4) Uani 1 1 d . . . . .
C2 C 0.47480(10) 0.42567(12) 0.10225(14) 0.0218(4) Uani 1 1 d . . . . .
H2 H 0.433293 0.461791 0.076148 0.026 Uiso 1 1 calc R U . . .
C4A C 0.90786(11) 0.69833(12) 0.29343(15) 0.0244(4) Uani 1 1 d . . . . .
C3A C 0.92107(11) 0.71662(13) 0.39768(16) 0.0269(4) Uani 1 1 d . . . . .
C13 C 0.55897(11) 0.72458(12) 0.15895(14) 0.0230(4) Uani 1 1 d . . . . .
H13 H 0.508772 0.702826 0.142060 0.028 Uiso 1 1 calc R U . . .
C5 C 0.50540(11) 0.18907(12) 0.12244(14) 0.0242(4) Uani 1 1 d . . . . .
C12 C 0.57169(11) 0.81129(12) 0.16411(15) 0.0247(4) Uani 1 1 d . . . . .
H12 H 0.530536 0.850391 0.151134 0.030 Uiso 1 1 calc R U . . .
C9A C 0.72690(11) 1.02522(12) 0.40594(14) 0.0225(4) Uani 1 1 d . . . . .
C11 C 0.64571(11) 0.84024(12) 0.18859(15) 0.0248(4) Uani 1 1 d . . . . .
H11 H 0.654222 0.900123 0.191266 0.030 Uiso 1 1 calc R U . . .
C11A C 0.64709(12) 1.15441(13) 0.47331(15) 0.0268(4) Uani 1 1 d . . . . .
H11A H 0.619223 1.199777 0.496377 0.032 Uiso 1 1 calc R U . . .
C2A C 0.87892(12) 0.78241(13) 0.43936(15) 0.0274(4) Uani 1 1 d . . . . .
H2A H 0.882284 0.785391 0.510950 0.033 Uiso 1 1 calc R U . . .
C6 C 0.43176(12) 0.16071(13) 0.09076(15) 0.0279(4) Uani 1 1 d . . . . .
H6 H 0.421496 0.101188 0.086835 0.034 Uiso 1 1 calc R U . . .
C5A C 0.94410(12) 0.62639(14) 0.25895(17) 0.0304(4) Uani 1 1 d . . . . .
C8 C 0.38694(11) 0.30498(13) 0.06859(14) 0.0252(4) Uani 1 1 d . . . . .
H8 H 0.346505 0.344354 0.049949 0.030 Uiso 1 1 calc R U . . .
C13A C 0.70107(12) 1.09194(13) 0.34038(15) 0.0276(4) Uani 1 1 d . . . . .
H13A H 0.710934 1.092287 0.272858 0.033 Uiso 1 1 calc R U . . .
C7 C 0.37248(12) 0.21889(14) 0.06454(15) 0.0285(4) Uani 1 1 d . . . . .
H7 H 0.322015 0.198857 0.043851 0.034 Uiso 1 1 calc R U . . .
C12A C 0.66090(13) 1.15765(13) 0.37486(16) 0.0305(4) Uani 1 1 d . . . . .
H12A H 0.643065 1.204241 0.331749 0.037 Uiso 1 1 calc R U . . .
C8A C 0.97209(13) 0.66606(15) 0.46547(17) 0.0344(5) Uani 1 1 d . . . . .
H8A H 0.981182 0.678783 0.536009 0.041 Uiso 1 1 calc R U . . .
C6A C 0.99420(13) 0.57787(15) 0.32683(19) 0.0374(5) Uani 1 1 d . . . . .
H6A H 1.018895 0.530191 0.303116 0.045 Uiso 1 1 calc R U . . .
C7A C 1.00852(13) 0.59868(15) 0.42969(19) 0.0386(5) Uani 1 1 d . . . . .
H7A H 1.043852 0.565860 0.475417 0.046 Uiso 1 1 calc R U . . .
C15A C 0.81390(15) 0.92830(16) 0.01817(18) 0.0390(5) Uani 1 1 d . . . . .
H15A H 0.815357 0.891750 -0.041843 0.047 Uiso 1 1 calc R U . . .
H15B H 0.866020 0.949466 0.042796 0.047 Uiso 1 1 calc R U . . .
C16A C 0.76211(16) 1.00341(16) -0.01314(18) 0.0436(6) Uani 1 1 d . . . . .
H16A H 0.708683 0.983785 -0.024798 0.052 Uiso 1 1 calc R U . . .
H16B H 0.772851 1.027042 -0.077807 0.052 Uiso 1 1 calc R U . . .
C15 C 0.80618(13) 0.38715(19) 0.2289(2) 0.0460(6) Uani 1 1 d . . . . .
H15C H 0.820092 0.448303 0.235712 0.055 Uiso 1 1 calc R U . . .
H15D H 0.805587 0.369930 0.157527 0.055 Uiso 1 1 calc R U . . .
C16 C 0.86391(14) 0.33448(19) 0.2987(2) 0.0466(6) Uani 1 1 d . . . . .
H16C H 0.863487 0.351529 0.369863 0.056 Uiso 1 1 calc R U . . .
H16D H 0.915141 0.346529 0.283677 0.056 Uiso 1 1 calc R U . . .
C14A C 0.95183(16) 0.53370(16) 0.1195(2) 0.0461(6) Uani 1 1 d . . . . .
H14A H 0.928498 0.526188 0.048069 0.069 Uiso 1 1 calc R U . . .
H14B H 0.938478 0.485251 0.159243 0.069 Uiso 1 1 calc R U . . .
H14C H 1.007137 0.536673 0.125152 0.069 Uiso 1 1 calc R U . . .
C18A C 0.72759(19) 1.15257(19) 0.0338(2) 0.0568(7) Uani 1 1 d . . . . .
H18A H 0.747320 1.179094 -0.022645 0.085 Uiso 1 1 calc R U . . .
H18B H 0.732095 1.192802 0.090659 0.085 Uiso 1 1 calc R U . . .
H18C H 0.674087 1.137483 0.011627 0.085 Uiso 1 1 calc R U . . .
C14 C 0.55507(18) 0.04889(15) 0.1382(3) 0.0609(9) Uani 1 1 d . . . . .
H14D H 0.533878 0.036171 0.067178 0.091 Uiso 1 1 calc R U . . .
H14E H 0.519476 0.030102 0.181738 0.091 Uiso 1 1 calc R U . . .
H14F H 0.603460 0.018786 0.157672 0.091 Uiso 1 1 calc R U . . .
C17A C 0.77256(17) 1.07319(19) 0.0673(2) 0.0506(6) Uani 1 1 d . . . . .
H17A H 0.756835 1.050950 0.129703 0.061 Uiso 1 1 calc R U . . .
H17B H 0.827076 1.088181 0.084103 0.061 Uiso 1 1 calc R U . . .
C17 C 0.84829(19) 0.2392(2) 0.2874(3) 0.0771(11) Uani 1 1 d . . . . .
H17C H 0.793252 0.229329 0.284264 0.092 Uiso 1 1 calc R U . . .
H17D H 0.861506 0.219708 0.222301 0.092 Uiso 1 1 calc R U . . .
C18 C 0.8919(2) 0.1854(3) 0.3729(5) 0.1092(19) Uani 1 1 d . . . . .
H18D H 0.946521 0.192734 0.374923 0.164 Uiso 1 1 calc R U . . .
H18E H 0.878390 0.125162 0.361178 0.164 Uiso 1 1 calc R U . . .
H18F H 0.878788 0.203696 0.437799 0.164 Uiso 1 1 calc R U . . .

loop_
_atom_site_aniso_label
_atom_site_aniso_U_11
_atom_site_aniso_U_22
_atom_site_aniso_U_33
_atom_site_aniso_U_23
_atom_site_aniso_U_13
_atom_site_aniso_U_12
V1 0.01971(16) 0.01957(16) 0.02241(16) 0.00404(12) -0.00116(12) -0.00077(11)
V1A 0.02457(17) 0.01740(16) 0.02148(16) -0.00117(12) 0.00438(12) -0.00103(12)
O1A 0.0339(7) 0.0179(6) 0.0208(6) -0.0013(5) 0.0045(5) 0.0007(5)
O1 0.0212(6) 0.0192(6) 0.0257(6) 0.0016(5) -0.0003(5) -0.0002(5)
O2A 0.0255(7) 0.0217(6) 0.0270(7) -0.0022(5) 0.0006(5) 0.0030(5)
O2 0.0209(6) 0.0195(6) 0.0289(7) 0.0045(5) 0.0007(5) -0.0017(5)
O4A 0.0348(8) 0.0230(7) 0.0233(7) 0.0009(5) 0.0088(6) -0.0004(6)
O4 0.0226(7) 0.0295(7) 0.0326(7) 0.0054(6) -0.0015(6) 0.0012(6)
O5 0.0307(7) 0.0350(8) 0.0261(7) 0.0050(6) 0.0015(6) -0.0007(6)
O3 0.0368(8) 0.0190(7) 0.0447(9) 0.0016(6) -0.0026(7) -0.0003(6)
O5A 0.0322(8) 0.0310(8) 0.0376(8) -0.0031(6) 0.0086(6) -0.0067(6)
N2 0.0213(7) 0.0181(7) 0.0216(7) 0.0017(6) 0.0008(6) -0.0003(6)
N3 0.0240(8) 0.0178(7) 0.0217(7) -0.0002(6) 0.0031(6) -0.0007(6)
O3A 0.0491(10) 0.0380(9) 0.0343(8) -0.0064(7) 0.0030(7) 0.0194(7)
N3A 0.0236(8) 0.0200(7) 0.0240(8) -0.0026(6) 0.0010(6) -0.0003(6)
N1 0.0244(8) 0.0172(7) 0.0268(8) 0.0021(6) -0.0008(6) -0.0007(6)
N2A 0.0258(8) 0.0206(8) 0.0223(8) -0.0022(6) 0.0023(6) 0.0014(6)
N1A 0.0300(8) 0.0242(8) 0.0225(8) -0.0030(6) 0.0038(7) 0.0047(6)
C3 0.0230(9) 0.0237(9) 0.0181(8) 0.0006(7) 0.0029(7) -0.0027(7)
C10 0.0231(9) 0.0195(8) 0.0201(8) 0.0005(7) 0.0027(7) 0.0011(7)
C9 0.0245(9) 0.0188(8) 0.0165(8) 0.0001(7) 0.0030(7) -0.0003(7)
C1 0.0232(9) 0.0210(9) 0.0185(8) 0.0020(7) 0.0018(7) 0.0003(7)
C4 0.0249(9) 0.0211(9) 0.0172(8) 0.0018(7) 0.0029(7) -0.0040(7)
C10A 0.0228(9) 0.0188(8) 0.0230(9) -0.0017(7) -0.0006(7) -0.0007(7)
C1A 0.0247(9) 0.0179(8) 0.0226(9) -0.0025(7) 0.0032(7) -0.0042(7)
C2 0.0195(8) 0.0240(9) 0.0206(8) 0.0014(7) 0.0005(7) -0.0001(7)
C4A 0.0204(9) 0.0215(9) 0.0310(10) 0.0013(8) 0.0035(7) 0.0016(7)
C3A 0.0244(9) 0.0252(10) 0.0304(10) 0.0011(8) 0.0030(8) 0.0023(7)
C13 0.0220(9) 0.0246(9) 0.0218(9) 0.0003(7) 0.0023(7) 0.0005(7)
C5 0.0306(10) 0.0218(9) 0.0193(9) 0.0020(7) 0.0023(7) -0.0026(7)
C12 0.0262(9) 0.0232(9) 0.0250(9) 0.0003(7) 0.0048(7) 0.0053(7)
C9A 0.0246(9) 0.0180(8) 0.0238(9) -0.0040(7) 0.0011(7) -0.0027(7)
C11 0.0282(10) 0.0184(9) 0.0273(9) -0.0005(7) 0.0037(8) 0.0031(7)
C11A 0.0303(10) 0.0222(9) 0.0274(10) -0.0011(8) 0.0038(8) 0.0037(8)
C2A 0.0307(10) 0.0260(10) 0.0241(9) -0.0005(8) 0.0005(8) 0.0019(8)
C6 0.0367(11) 0.0235(9) 0.0239(9) -0.0026(8) 0.0059(8) -0.0092(8)
C5A 0.0289(10) 0.0295(10) 0.0330(11) -0.0011(8) 0.0055(8) 0.0062(8)
C8 0.0239(9) 0.0295(10) 0.0219(9) -0.0014(8) 0.0029(7) -0.0034(8)
C13A 0.0363(11) 0.0237(9) 0.0231(9) -0.0014(8) 0.0058(8) 0.0007(8)
C7 0.0272(10) 0.0334(11) 0.0247(9) -0.0034(8) 0.0037(8) -0.0106(8)
C12A 0.0409(12) 0.0224(10) 0.0278(10) 0.0044(8) 0.0048(9) 0.0065(8)
C8A 0.0341(11) 0.0354(11) 0.0317(11) 0.0031(9) 0.0006(9) 0.0085(9)
C6A 0.0344(11) 0.0332(11) 0.0446(13) 0.0011(10) 0.0073(10) 0.0134(9)
C7A 0.0343(12) 0.0401(13) 0.0396(12) 0.0073(10) 0.0011(10) 0.0160(10)
C15A 0.0487(14) 0.0403(13) 0.0323(11) 0.0110(10) 0.0189(10) 0.0054(10)
C16A 0.0590(15) 0.0379(13) 0.0342(12) 0.0114(10) 0.0088(11) 0.0020(11)
C15 0.0247(11) 0.0670(17) 0.0453(14) 0.0190(13) 0.0037(10) 0.0004(11)
C16 0.0265(11) 0.0603(17) 0.0504(14) 0.0045(13) -0.0004(10) 0.0060(11)
C14A 0.0527(15) 0.0390(13) 0.0458(14) -0.0110(11) 0.0060(11) 0.0165(11)
C18A 0.073(2) 0.0477(16) 0.0489(15) 0.0007(13) 0.0086(14) 0.0113(14)
C14 0.0593(17) 0.0182(11) 0.095(2) -0.0049(13) -0.0156(16) 0.0022(11)
C17A 0.0579(16) 0.0491(15) 0.0424(14) 0.0026(12) 0.0021(12) 0.0035(13)
C17 0.0441(16) 0.0539(19) 0.125(3) -0.014(2) -0.0086(18) 0.0110(14)
C18 0.057(2) 0.059(2) 0.202(6) 0.040(3) -0.006(3) 0.0109(18)

loop_
_atom_type_symbol
_atom_type_description
_atom_type_scat_dispersion_real
_atom_type_scat_dispersion_imag
_atom_type_scat_source
C C 0.0181 0.0091 'International Tables Vol C Tables 4.2.6.8 and 6.1.1.4'
H H 0.0000 0.0000 'International Tables Vol C Tables 4.2.6.8 and 6.1.1.4'
N N 0.0311 0.0180 'International Tables Vol C Tables 4.2.6.8 and 6.1.1.4'
O O 0.0492 0.0322 'International Tables Vol C Tables 4.2.6.8 and 6.1.1.4'
V V 0.0687 2.1097 'International Tables Vol C Tables 4.2.6.8 and 6.1.1.4'

loop_
_geom_angle_atom_site_label_1
_geom_angle_atom_site_label_2
_geom_angle_atom_site_label_3
_geom_angle
_geom_angle_site_symmetry_1
_geom_angle_site_symmetry_3
_geom_angle_publ_flag
O1 V1 N2 75.24(6) . . ?
O2 V1 O1 152.71(6) . . ?
O2 V1 N2 84.57(6) . . ?
O4 V1 O1 91.49(6) . . ?
O4 V1 O2 103.17(6) . . ?
O4 V1 N2 161.38(7) . . ?
O5 V1 O1 99.33(7) . . ?
O5 V1 O2 99.41(7) . . ?
O5 V1 O4 103.56(7) . . ?
O5 V1 N2 91.61(7) . . ?
O1A V1A N3 81.59(6) . . ?
O1A V1A N2A 73.56(6) . . ?
O2A V1A O1A 151.40(6) . . ?
O2A V1A N3 80.14(6) . . ?
O2A V1A N2A 83.17(6) . . ?
O4A V1A O1A 92.38(6) . . ?
O4A V1A O2A 105.18(6) . . ?
O4A V1A N3 78.37(6) . . ?
O4A V1A N2A 159.94(7) . . ?
O5A V1A O1A 98.79(7) . . ?
O5A V1A O2A 99.37(7) . . ?
O5A V1A O4A 101.96(8) . . ?
O5A V1A N3 179.47(7) . . ?
O5A V1A N2A 94.42(7) . . ?
N2A V1A N3 85.33(6) . . ?
C1A O1A V1A 118.25(12) . . ?
C1 O1 V1 115.76(11) . . ?
C4A O2A V1A 130.96(12) . . ?
C4 O2 V1 133.91(12) . . ?
C15A O4A V1A 133.78(15) . . ?
C15 O4 V1 141.81(14) . . ?
C5 O3 C14 116.81(18) . . ?
N1 N2 V1 115.96(11) . . ?
C2 N2 V1 127.80(13) . . ?
C2 N2 N1 115.75(15) . . ?
C10 N3 V1A 125.51(12) . . ?
C10 N3 C11 117.70(16) . . ?
C11 N3 V1A 116.05(12) . . ?
C5A O3A C14A 117.41(18) . . ?
C10A N3A C11A 117.40(17) . . ?
C1 N1 N2 108.50(15) . . ?
N1A N2A V1A 116.63(12) . . ?
C2A N2A V1A 127.00(14) . . ?
C2A N2A N1A 115.90(16) . . ?
C1A N1A N2A 107.72(15) . . ?
C4 C3 C2 121.39(17) . . ?
C4 C3 C8 119.95(18) . . ?
C8 C3 C2 118.66(17) . . ?
N3 C10 H10 118.7 . . ?
N3 C10 C9 122.59(17) . . ?
C9 C10 H10 118.7 . . ?
C10 C9 C1 121.46(16) . . ?
C13 C9 C10 118.49(17) . . ?
C13 C9 C1 120.05(17) . . ?
O1 C1 C9 119.52(16) . . ?
N1 C1 O1 123.59(17) . . ?
N1 C1 C9 116.89(16) . . ?
O2 C4 C3 122.40(16) . . ?
O2 C4 C5 118.77(17) . . ?
C3 C4 C5 118.79(17) . . ?
N3A C10A H10A 118.5 . . ?
N3A C10A C9A 123.06(17) . . ?
C9A C10A H10A 118.5 . . ?
O1A C1A C9A 117.00(16) . . ?
N1A C1A O1A 123.81(17) . . ?
N1A C1A C9A 119.19(17) . . ?
N2 C2 C3 124.32(17) . . ?
N2 C2 H2 117.8 . . ?
C3 C2 H2 117.8 . . ?
O2A C4A C3A 122.90(17) . . ?
O2A C4A C5A 118.34(18) . . ?
C3A C4A C5A 118.62(18) . . ?
C4A C3A C2A 121.38(18) . . ?
C4A C3A C8A 120.10(19) . . ?
C8A C3A C2A 118.34(19) . . ?
C9 C13 H13 120.4 . . ?
C12 C13 C9 119.11(18) . . ?
C12 C13 H13 120.4 . . ?
O3 C5 C4 114.64(17) . . ?
O3 C5 C6 125.06(18) . . ?
C6 C5 C4 120.30(18) . . ?
C13 C12 H12 120.7 . . ?
C13 C12 C11 118.56(18) . . ?
C11 C12 H12 120.7 . . ?
C10A C9A C1A 121.50(17) . . ?
C13A C9A C10A 118.25(17) . . ?
C13A C9A C1A 120.25(17) . . ?
N3 C11 C12 123.56(18) . . ?
N3 C11 H11 118.2 . . ?
C12 C11 H11 118.2 . . ?
N3A C11A H11A 118.2 . . ?
N3A C11A C12A 123.52(18) . . ?
C12A C11A H11A 118.2 . . ?
N2A C2A C3A 122.82(18) . . ?
N2A C2A H2A 118.6 . . ?
C3A C2A H2A 118.6 . . ?
C5 C6 H6 119.7 . . ?
C5 C6 C7 120.52(18) . . ?
C7 C6 H6 119.7 . . ?
O3A C5A C4A 114.50(18) . . ?
O3A C5A C6A 125.28(19) . . ?
C6A C5A C4A 120.2(2) . . ?
C3 C8 H8 119.9 . . ?
C7 C8 C3 120.27(19) . . ?
C7 C8 H8 119.9 . . ?
C9A C13A H13A 120.5 . . ?
C12A C13A C9A 119.01(18) . . ?
C12A C13A H13A 120.5 . . ?
C6 C7 H7 119.9 . . ?
C8 C7 C6 120.14(18) . . ?
C8 C7 H7 119.9 . . ?
C11A C12A H12A 120.6 . . ?
C13A C12A C11A 118.76(19) . . ?
C13A C12A H12A 120.6 . . ?
C3A C8A H8A 120.0 . . ?
C7A C8A C3A 120.1(2) . . ?
C7A C8A H8A 120.0 . . ?
C5A C6A H6A 119.8 . . ?
C5A C6A C7A 120.3(2) . . ?
C7A C6A H6A 119.8 . . ?
C8A C7A C6A 120.6(2) . . ?
C8A C7A H7A 119.7 . . ?
C6A C7A H7A 119.7 . . ?
O4A C15A H15A 109.1 . . ?
O4A C15A H15B 109.1 . . ?
O4A C15A C16A 112.41(19) . . ?
H15A C15A H15B 107.9 . . ?
C16A C15A H15A 109.1 . . ?
C16A C15A H15B 109.1 . . ?
C15A C16A H16A 109.3 . . ?
C15A C16A H16B 109.3 . . ?
C15A C16A C17A 111.7(2) . . ?
H16A C16A H16B 107.9 . . ?
C17A C16A H16A 109.3 . . ?
C17A C16A H16B 109.3 . . ?
O4 C15 H15C 109.7 . . ?
O4 C15 H15D 109.7 . . ?
O4 C15 C16 109.6(2) . . ?
H15C C15 H15D 108.2 . . ?
C16 C15 H15C 109.7 . . ?
C16 C15 H15D 109.7 . . ?
C15 C16 H16C 109.1 . . ?
C15 C16 H16D 109.1 . . ?
C15 C16 C17 112.4(2) . . ?
H16C C16 H16D 107.9 . . ?
C17 C16 H16C 109.1 . . ?
C17 C16 H16D 109.1 . . ?
O3A C14A H14A 109.5 . . ?
O3A C14A H14B 109.5 . . ?
O3A C14A H14C 109.5 . . ?
H14A C14A H14B 109.5 . . ?
H14A C14A H14C 109.5 . . ?
H14B C14A H14C 109.5 . . ?
H18A C18A H18B 109.5 . . ?
H18A C18A H18C 109.5 . . ?
H18B C18A H18C 109.5 . . ?
C17A C18A H18A 109.5 . . ?
C17A C18A H18B 109.5 . . ?
C17A C18A H18C 109.5 . . ?
O3 C14 H14D 109.5 . . ?
O3 C14 H14E 109.5 . . ?
O3 C14 H14F 109.5 . . ?
H14D C14 H14E 109.5 . . ?
H14D C14 H14F 109.5 . . ?
H14E C14 H14F 109.5 . . ?
C16A C17A H17A 109.0 . . ?
C16A C17A H17B 109.0 . . ?
C18A C17A C16A 113.0(2) . . ?
C18A C17A H17A 109.0 . . ?
C18A C17A H17B 109.0 . . ?
H17A C17A H17B 107.8 . . ?
C16 C17 H17C 108.7 . . ?
C16 C17 H17D 108.7 . . ?
H17C C17 H17D 107.6 . . ?
C18 C17 C16 114.1(3) . . ?
C18 C17 H17C 108.7 . . ?
C18 C17 H17D 108.7 . . ?
C17 C18 H18D 109.5 . . ?
C17 C18 H18E 109.5 . . ?
C17 C18 H18F 109.5 . . ?
H18D C18 H18E 109.5 . . ?
H18D C18 H18F 109.5 . . ?
H18E C18 H18F 109.5 . . ?

loop_
_geom_bond_atom_site_label_1
_geom_bond_atom_site_label_2
_geom_bond_distance
_geom_bond_site_symmetry_2
_geom_bond_publ_flag
V1 O1 1.9687(13) . ?
V1 O2 1.8629(13) . ?
V1 O4 1.7635(14) . ?
V1 O5 1.5986(15) . ?
V1 N2 2.0875(15) . ?
V1A O1A 1.9700(13) . ?
V1A O2A 1.8645(14) . ?
V1A O4A 1.7803(14) . ?
V1A O5A 1.5902(15) . ?
V1A N3 2.4334(16) . ?
V1A N2A 2.1356(16) . ?
O1A C1A 1.308(2) . ?
O1 C1 1.305(2) . ?
O2A C4A 1.330(2) . ?
O2 C4 1.336(2) . ?
O4A C15A 1.418(3) . ?
O4 C15 1.411(3) . ?
O3 C5 1.366(2) . ?
O3 C14 1.410(3) . ?
N2 N1 1.389(2) . ?
N2 C2 1.295(2) . ?
N3 C10 1.339(2) . ?
N3 C11 1.341(2) . ?
O3A C5A 1.365(3) . ?
O3A C14A 1.428(3) . ?
N3A C10A 1.340(2) . ?
N3A C11A 1.341(3) . ?
N1 C1 1.304(2) . ?
N2A N1A 1.400(2) . ?
N2A C2A 1.283(3) . ?
N1A C1A 1.295(3) . ?
C3 C4 1.402(3) . ?
C3 C2 1.434(3) . ?
C3 C8 1.413(3) . ?
C10 H10 0.9500 . ?
C10 C9 1.399(3) . ?
C9 C1 1.476(2) . ?
C9 C13 1.391(3) . ?
C4 C5 1.411(3) . ?
C10A H10A 0.9500 . ?
C10A C9A 1.397(3) . ?
C1A C9A 1.482(3) . ?
C2 H2 0.9500 . ?
C4A C3A 1.402(3) . ?
C4A C5A 1.417(3) . ?
C3A C2A 1.445(3) . ?
C3A C8A 1.412(3) . ?
C13 H13 0.9500 . ?
C13 C12 1.377(3) . ?
C5 C6 1.385(3) . ?
C12 H12 0.9500 . ?
C12 C11 1.384(3) . ?
C9A C13A 1.390(3) . ?
C11 H11 0.9500 . ?
C11A H11A 0.9500 . ?
C11A C12A 1.382(3) . ?
C2A H2A 0.9500 . ?
C6 H6 0.9500 . ?
C6 C7 1.396(3) . ?
C5A C6A 1.386(3) . ?
C8 H8 0.9500 . ?
C8 C7 1.373(3) . ?
C13A H13A 0.9500 . ?
C13A C12A 1.380(3) . ?
C7 H7 0.9500 . ?
C12A H12A 0.9500 . ?
C8A H8A 0.9500 . ?
C8A C7A 1.370(3) . ?
C6A H6A 0.9500 . ?
C6A C7A 1.393(3) . ?
C7A H7A 0.9500 . ?
C15A H15A 0.9900 . ?
C15A H15B 0.9900 . ?
C15A C16A 1.511(3) . ?
C16A H16A 0.9900 . ?
C16A H16B 0.9900 . ?
C16A C17A 1.522(4) . ?
C15 H15C 0.9900 . ?
C15 H15D 0.9900 . ?
C15 C16 1.510(3) . ?
C16 H16C 0.9900 . ?
C16 H16D 0.9900 . ?
C16 C17 1.521(4) . ?
C14A H14A 0.9800 . ?
C14A H14B 0.9800 . ?
C14A H14C 0.9800 . ?
C18A H18A 0.9800 . ?
C18A H18B 0.9800 . ?
C18A H18C 0.9800 . ?
C18A C17A 1.506(4) . ?
C14 H14D 0.9800 . ?
C14 H14E 0.9800 . ?
C14 H14F 0.9800 . ?
C17A H17A 0.9900 . ?
C17A H17B 0.9900 . ?
C17 H17C 0.9900 . ?
C17 H17D 0.9900 . ?
C17 C18 1.521(6) . ?
C18 H18D 0.9800 . ?
C18 H18E 0.9800 . ?
C18 H18F 0.9800 . ?

loop_
_geom_torsion_atom_site_label_1
_geom_torsion_atom_site_label_2
_geom_torsion_atom_site_label_3
_geom_torsion_atom_site_label_4
_geom_torsion
_geom_torsion_site_symmetry_1
_geom_torsion_site_symmetry_2
_geom_torsion_site_symmetry_3
_geom_torsion_site_symmetry_4
_geom_torsion_publ_flag
V1 O1 C1 N1 -9.0(2) . . . . ?
V1 O1 C1 C9 170.56(12) . . . . ?
V1 O2 C4 C3 23.1(3) . . . . ?
V1 O2 C4 C5 -159.13(14) . . . . ?
V1 O4 C15 C16 -176.82(18) . . . . ?
V1 N2 N1 C1 5.65(19) . . . . ?
V1 N2 C2 C3 -8.3(3) . . . . ?
V1A O1A C1A N1A -0.3(2) . . . . ?
V1A O1A C1A C9A -179.69(12) . . . . ?
V1A O2A C4A C3A 31.3(3) . . . . ?
V1A O2A C4A C5A -153.00(15) . . . . ?
V1A O4A C15A C16A -114.6(2) . . . . ?
V1A N3 C10 C9 -169.43(13) . . . . ?
V1A N3 C11 C12 171.14(15) . . . . ?
V1A N2A N1A C1A -2.04(19) . . . . ?
V1A N2A C2A C3A -8.6(3) . . . . ?
O1A V1A O2A C4A -73.4(2) . . . . ?
O1A V1A O4A C15A 93.11(19) . . . . ?
O1A C1A C9A C10A 171.89(17) . . . . ?
O1A C1A C9A C13A -7.3(3) . . . . ?
O1 V1 O2 C4 -69.3(2) . . . . ?
O1 V1 O4 C15 -48.4(3) . . . . ?
O2A V1A O4A C15A -109.70(19) . . . . ?
O2A C4A C3A C2A 3.4(3) . . . . ?
O2A C4A C3A C8A 178.37(19) . . . . ?
O2A C4A C5A O3A 0.7(3) . . . . ?
O2A C4A C5A C6A -178.8(2) . . . . ?
O2 V1 O4 C15 108.4(3) . . . . ?
O2 C4 C5 O3 0.6(3) . . . . ?
O2 C4 C5 C6 -179.97(17) . . . . ?
O4A V1A O2A C4A 160.58(16) . . . . ?
O4A C15A C16A C17A 73.3(3) . . . . ?
O4 V1 O2 C4 169.96(16) . . . . ?
O4 C15 C16 C17 62.7(3) . . . . ?
O5 V1 O2 C4 63.53(17) . . . . ?
O5 V1 O4 C15 -148.4(3) . . . . ?
O3 C5 C6 C7 179.86(19) . . . . ?
O5A V1A O2A C4A 55.36(18) . . . . ?
O5A V1A O4A C15A -6.4(2) . . . . ?
N2 V1 O2 C4 -27.21(16) . . . . ?
N2 V1 O4 C15 -4.6(4) . . . . ?
N2 N1 C1 O1 1.9(2) . . . . ?
N2 N1 C1 C9 -177.67(15) . . . . ?
N3 V1A O2A C4A -124.44(17) . . . . ?
N3 V1A O4A C15A 174.02(19) . . . . ?
N3 C10 C9 C1 179.10(17) . . . . ?
N3 C10 C9 C13 -0.7(3) . . . . ?
O3A C5A C6A C7A -178.6(2) . . . . ?
N3A C10A C9A C1A -178.61(17) . . . . ?
N3A C10A C9A C13A 0.6(3) . . . . ?
N3A C11A C12A C13A 0.2(3) . . . . ?
N1 N2 C2 C3 -179.87(17) . . . . ?
N2A V1A O2A C4A -38.02(17) . . . . ?
N2A V1A O4A C15A 137.7(2) . . . . ?
N2A N1A C1A O1A 1.5(3) . . . . ?
N2A N1A C1A C9A -179.05(15) . . . . ?
N1A N2A C2A C3A 179.50(18) . . . . ?
N1A C1A C9A C10A -7.6(3) . . . . ?
N1A C1A C9A C13A 173.28(18) . . . . ?
C3 C4 C5 O3 178.44(16) . . . . ?
C3 C4 C5 C6 -2.2(3) . . . . ?
C3 C8 C7 C6 -0.7(3) . . . . ?
C10 N3 C11 C12 0.5(3) . . . . ?
C10 C9 C1 O1 11.5(3) . . . . ?
C10 C9 C1 N1 -168.86(17) . . . . ?
C10 C9 C13 C12 0.4(3) . . . . ?
C9 C13 C12 C11 0.2(3) . . . . ?
C1 C9 C13 C12 -179.39(17) . . . . ?
C4 C3 C2 N2 -5.5(3) . . . . ?
C4 C3 C8 C7 -1.0(3) . . . . ?
C4 C5 C6 C7 0.5(3) . . . . ?
C10A N3A C11A C12A 0.5(3) . . . . ?
C10A C9A C13A C12A 0.2(3) . . . . ?
C1A C9A C13A C12A 179.42(19) . . . . ?
C2 N2 N1 C1 178.23(16) . . . . ?
C2 C3 C4 O2 0.0(3) . . . . ?
C2 C3 C4 C5 -177.71(17) . . . . ?
C2 C3 C8 C7 179.11(18) . . . . ?
C4A C3A C2A N2A -12.1(3) . . . . ?
C4A C3A C8A C7A -0.4(3) . . . . ?
C4A C5A C6A C7A 0.9(4) . . . . ?
C3A C4A C5A O3A 176.58(19) . . . . ?
C3A C4A C5A C6A -3.0(3) . . . . ?
C3A C8A C7A C6A -1.7(4) . . . . ?
C13 C9 C1 O1 -168.64(17) . . . . ?
C13 C9 C1 N1 11.0(3) . . . . ?
C13 C12 C11 N3 -0.7(3) . . . . ?
C5 C6 C7 C8 0.9(3) . . . . ?
C9A C13A C12A C11A -0.6(3) . . . . ?
C11 N3 C10 C9 0.3(3) . . . . ?
C11A N3A C10A C9A -0.9(3) . . . . ?
C2A N2A N1A C1A 170.70(18) . . . . ?
C2A C3A C8A C7A 174.8(2) . . . . ?
C5A C4A C3A C2A -172.29(19) . . . . ?
C5A C4A C3A C8A 2.7(3) . . . . ?
C5A C6A C7A C8A 1.5(4) . . . . ?
C8 C3 C4 O2 -179.90(17) . . . . ?
C8 C3 C4 C5 2.4(3) . . . . ?
C8 C3 C2 N2 174.45(18) . . . . ?
C8A C3A C2A N2A 172.8(2) . . . . ?
C15A C16A C17A C18A 174.1(2) . . . . ?
C15 C16 C17 C18 -165.4(3) . . . . ?
C14A O3A C5A C4A -172.6(2) . . . . ?
C14A O3A C5A C6A 6.9(4) . . . . ?
C14 O3 C5 C4 -176.2(2) . . . . ?
C14 O3 C5 C6 4.5(3) . . . . ?
